data_7234590
loop_
_publ_author_name
'Janine Jeschke'
'Stefan Mockel'
'Marcus Korb'
'Tobias Ruffer'
'Khaybar Assim'
'Marcel Melzer'
'Gordon Herwig'
'Colin Georgi'
'Stefan E. Schulz'
'Heinrich Lang'

_publ_section_title
;
 Chemical vapor deposition of ruthenium-based layers by a single-source
 approach
;
_journal_name_full 'Journal of Materials Chemistry C'
_journal_page_first 2319
_journal_page_last 2328
_journal_paper_doi 10.1039/C5TC03930D
_journal_volume 4
_journal_year 2016
_chemical_formula_moiety 'C34 H68 O6 P2 Ru'
_chemical_formula_sum 'C34 H68 O6 P2 Ru'
_chemical_formula_weight 735.89
_space_group_crystal_system monoclinic
_space_group_IT_number 15
_space_group_name_Hall '-I 2ya'
_space_group_name_H-M_alt 'I 1 2/a 1'
_atom_sites_solution_hydrogens geom
_cell_angle_alpha 90
_cell_angle_beta 102.185(3)
_cell_angle_gamma 90
_cell_formula_units_Z 8
_cell_length_a 22.4889(8)
_cell_length_b 9.0891(4)
_cell_length_c 38.7408(12)
_cell_measurement_reflns_used 7307
_cell_measurement_temperature 109.95(10)
_cell_measurement_theta_max 27.9620
_cell_measurement_theta_min 3.5470
_cell_volume 7740.4(5)
_computing_cell_refinement
;
CrysAlisPro, Agilent Technologies,
Version 1.171.36.28 (release 01-02-2013 CrysAlis171 .NET)
(compiled Feb  1 2013,16:14:44)
;
_computing_data_collection
;
CrysAlisPro, Agilent Technologies,
Version 1.171.36.28 (release 01-02-2013 CrysAlis171 .NET)
(compiled Feb  1 2013,16:14:44)
;
_computing_data_reduction
;
CrysAlisPro, Agilent Technologies,
Version 1.171.36.28 (release 01-02-2013 CrysAlis171 .NET)
(compiled Feb  1 2013,16:14:44)
;
_computing_structure_refinement 'SHELXL-2013 (Sheldrick, 2013)'
_computing_structure_solution 'SHELXS-2013 (Sheldrick, 2013)'
_diffrn_ambient_temperature 110
_diffrn_measured_fraction_theta_full 0.996
_diffrn_measured_fraction_theta_max 0.996
_diffrn_measurement_device_type 'oxford gemini s'
_diffrn_measurement_method '\w scans'
_diffrn_radiation_type MoK\a
_diffrn_radiation_wavelength 0.71073
_diffrn_reflns_av_R_equivalents 0.0271
_diffrn_reflns_av_unetI/netI 0.0310
_diffrn_reflns_Laue_measured_fraction_full 0.996
_diffrn_reflns_Laue_measured_fraction_max 0.996
_diffrn_reflns_limit_h_max 26
_diffrn_reflns_limit_h_min -26
_diffrn_reflns_limit_k_max 10
_diffrn_reflns_limit_k_min -10
_diffrn_reflns_limit_l_max 39
_diffrn_reflns_limit_l_min -46
_diffrn_reflns_number 20311
_diffrn_reflns_point_group_measured_fraction_full 0.996
_diffrn_reflns_point_group_measured_fraction_max 0.996
_diffrn_reflns_theta_full 25.000
_diffrn_reflns_theta_max 24.999
_diffrn_reflns_theta_min 3.028
_exptl_absorpt_coefficient_mu 0.526
_exptl_absorpt_correction_T_max 1.00000
_exptl_absorpt_correction_T_min 0.88126
_exptl_absorpt_correction_type multi-scan
_exptl_absorpt_process_details
;
CrysAlisPro, Agilent Technologies,
Version 1.171.36.28 (release 01-02-2013 CrysAlis171 .NET)
(compiled Feb  1 2013,16:14:44)
Empirical absorption correction using spherical harmonics,
 implemented in SCALE3 ABSPACK scaling algorithm.
;
_exptl_crystal_colour colourless
_exptl_crystal_density_diffrn 1.263
_exptl_crystal_description block
_exptl_crystal_F_000 3152
_exptl_crystal_size_max 0.3
_exptl_crystal_size_mid 0.3
_exptl_crystal_size_min 0.2
_refine_diff_density_max 0.472
_refine_diff_density_min -0.488
_refine_diff_density_rms 0.057
_refine_ls_extinction_coef .
_refine_ls_extinction_method none
_refine_ls_goodness_of_fit_ref 1.047
_refine_ls_hydrogen_treatment constr
_refine_ls_matrix_type full
_refine_ls_number_parameters 388
_refine_ls_number_reflns 6793
_refine_ls_number_restraints 0
_refine_ls_restrained_S_all 1.047
_refine_ls_R_factor_all 0.0339
_refine_ls_R_factor_gt 0.0272
_refine_ls_shift/su_max 0.002
_refine_ls_shift/su_mean 0.000
_refine_ls_structure_factor_coef Fsqd
_refine_ls_weighting_details 'w=1/[\s^2^(Fo^2^)+(0.0302P)^2^+5.7963P] where P=(Fo^2^+2Fc^2^)/3'
_refine_ls_weighting_scheme calc
_refine_ls_wR_factor_gt 0.0625
_refine_ls_wR_factor_ref 0.0652
_reflns_Friedel_coverage 0.000
_reflns_Friedel_fraction_full .
_reflns_Friedel_fraction_max .
_reflns_number_gt 5975
_reflns_number_total 6793
_reflns_threshold_expression 'I > 2\s(I)'
_cod_data_source_file J-Mater-Chem-C-2016-4-2319.cif
_cod_data_source_block Ruisobutbi
_cod_original_sg_symbol_H-M 'I 2/a'
_cod_database_code 7234590
_shelx_space_group_comment
;
The symmetry employed for this shelxl refinement is uniquely defined
by the following loop, which should always be used as a source of
symmetry information in preference to the above space-group names.
They are only intended as comments.
;
_shelxl_version_number 2013-4

loop_
_space_group_symop_operation_xyz
'x, y, z'
'-x+1/2, y, -z'
'x+1/2, y+1/2, z+1/2'
'-x+1, y+1/2, -z+1/2'
'-x, -y, -z'
'x-1/2, -y, z'
'-x+1/2, -y+1/2, -z+1/2'
'x, -y+1/2, z+1/2'

loop_
_atom_site_label
_atom_site_type_symbol
_atom_site_fract_x
_atom_site_fract_y
_atom_site_fract_z
_atom_site_U_iso_or_equiv
_atom_site_adp_type
_atom_site_occupancy
_atom_site_site_symmetry_order
_atom_site_calc_flag
_atom_site_refinement_flags_posn
_atom_site_refinement_flags_adp
_atom_site_refinement_flags_occupancy
_atom_site_disorder_assembly
_atom_site_disorder_group
C1 C 0.67141(9) 0.2281(2) 0.08560(5) 0.0181(4) Uani 1 1 d . . . . .
C2 C 0.73634(10) 0.1966(2) 0.08209(5) 0.0240(5) Uani 1 1 d . . . . .
H2 H 0.7533 0.1290 0.1014 0.029 Uiso 1 1 calc R U . . .
C3 C 0.77742(12) 0.3283(3) 0.08686(10) 0.0608(9) Uani 1 1 d . . . . .
H3A H 0.7751 0.3774 0.1085 0.091 Uiso 1 1 calc R U . . .
H3B H 0.7649 0.3945 0.0674 0.091 Uiso 1 1 calc R U . . .
H3C H 0.8185 0.2973 0.0878 0.091 Uiso 1 1 calc R U . . .
C4 C 0.73802(13) 0.1159(4) 0.04862(8) 0.0640(10) Uani 1 1 d . . . . .
H4A H 0.7115 0.0321 0.0465 0.096 Uiso 1 1 calc R U . . .
H4B H 0.7788 0.0836 0.0491 0.096 Uiso 1 1 calc R U . . .
H4C H 0.7248 0.1802 0.0288 0.096 Uiso 1 1 calc R U . . .
C5 C 0.61633(9) 0.6223(2) 0.17314(5) 0.0177(4) Uani 1 1 d . . . . .
C6 C 0.66091(9) 0.6747(2) 0.20667(5) 0.0194(5) Uani 1 1 d . . . . .
H6 H 0.6745 0.7733 0.2017 0.023 Uiso 1 1 calc R U . . .
C7 C 0.71738(10) 0.5800(2) 0.21703(5) 0.0236(5) Uani 1 1 d . . . . .
H7A H 0.7373 0.5730 0.1975 0.035 Uiso 1 1 calc R U . . .
H7B H 0.7060 0.4835 0.2233 0.035 Uiso 1 1 calc R U . . .
H7C H 0.7446 0.6237 0.2368 0.035 Uiso 1 1 calc R U . . .
C8 C 0.62731(11) 0.6905(3) 0.23666(6) 0.0328(6) Uani 1 1 d . . . . .
H8A H 0.5920 0.7511 0.2291 0.049 Uiso 1 1 calc R U . . .
H8B H 0.6537 0.7352 0.2566 0.049 Uiso 1 1 calc R U . . .
H8C H 0.6150 0.5951 0.2432 0.049 Uiso 1 1 calc R U . . .
C9 C 0.53522(9) 0.3128(2) 0.07356(5) 0.0174(4) Uani 1 1 d . . . . .
C10 C 0.50619(9) 0.4824(2) 0.12112(5) 0.0174(4) Uani 1 1 d . . . . .
C11 C 0.52418(9) 0.0555(2) 0.13154(5) 0.0184(4) Uani 1 1 d . . . . .
H11A H 0.5310 0.0265 0.1086 0.022 Uiso 1 1 calc R U . . .
H11B H 0.5320 -0.0296 0.1469 0.022 Uiso 1 1 calc R U . . .
C12 C 0.45763(9) 0.1004(2) 0.12759(6) 0.0232(5) Uani 1 1 d . . . . .
H12A H 0.4527 0.1494 0.1491 0.028 Uiso 1 1 calc R U . . .
H12B H 0.4473 0.1705 0.1084 0.028 Uiso 1 1 calc R U . . .
C13 C 0.41361(10) -0.0282(3) 0.12038(6) 0.0280(5) Uani 1 1 d . . . . .
H13A H 0.3724 0.0096 0.1141 0.034 Uiso 1 1 calc R U . . .
H13B H 0.4213 -0.0832 0.1003 0.034 Uiso 1 1 calc R U . . .
C14 C 0.41860(12) -0.1310(3) 0.15146(8) 0.0463(7) Uani 1 1 d . . . . .
H14A H 0.3900 -0.2099 0.1454 0.069 Uiso 1 1 calc R U . . .
H14B H 0.4099 -0.0780 0.1713 0.069 Uiso 1 1 calc R U . . .
H14C H 0.4591 -0.1704 0.1575 0.069 Uiso 1 1 calc R U . . .
C15 C 0.65001(9) 0.1011(2) 0.16107(5) 0.0164(4) Uani 1 1 d . . . . .
H15A H 0.6444 0.0151 0.1749 0.020 Uiso 1 1 calc R U . . .
H15B H 0.6614 0.0672 0.1396 0.020 Uiso 1 1 calc R U . . .
C16 C 0.70170(9) 0.1941(2) 0.18212(5) 0.0192(4) Uani 1 1 d . . . . .
H16A H 0.7061 0.2823 0.1688 0.023 Uiso 1 1 calc R U . . .
H16B H 0.6910 0.2244 0.2041 0.023 Uiso 1 1 calc R U . . .
C17 C 0.76205(9) 0.1144(2) 0.19053(6) 0.0228(5) Uani 1 1 d . . . . .
H17A H 0.7733 0.0851 0.1687 0.027 Uiso 1 1 calc R U . . .
H17B H 0.7580 0.0259 0.2039 0.027 Uiso 1 1 calc R U . . .
C18 C 0.81220(10) 0.2110(3) 0.21183(6) 0.0305(5) Uani 1 1 d . . . . .
H18A H 0.8498 0.1573 0.2167 0.046 Uiso 1 1 calc R U . . .
H18B H 0.8016 0.2386 0.2337 0.046 Uiso 1 1 calc R U . . .
H18C H 0.8168 0.2978 0.1985 0.046 Uiso 1 1 calc R U . . .
C19 C 0.56027(9) 0.2480(2) 0.19177(5) 0.0181(4) Uani 1 1 d . . . . .
H19A H 0.5882 0.3245 0.2025 0.022 Uiso 1 1 calc R U . . .
H19B H 0.5196 0.2894 0.1874 0.022 Uiso 1 1 calc R U . . .
C20 C 0.56321(10) 0.1227(2) 0.21842(5) 0.0210(5) Uani 1 1 d . . . . .
H20A H 0.5427 0.0370 0.2065 0.025 Uiso 1 1 calc R U . . .
H20B H 0.6054 0.0966 0.2276 0.025 Uiso 1 1 calc R U . . .
C21 C 0.53373(10) 0.1646(2) 0.24897(5) 0.0244(5) Uani 1 1 d . . . . .
H21A H 0.5510 0.2568 0.2590 0.029 Uiso 1 1 calc R U . . .
H21B H 0.4906 0.1802 0.2399 0.029 Uiso 1 1 calc R U . . .
C22 C 0.54185(12) 0.0496(3) 0.27805(6) 0.0340(6) Uani 1 1 d . . . . .
H22A H 0.5223 0.0825 0.2964 0.051 Uiso 1 1 calc R U . . .
H22B H 0.5844 0.0352 0.2876 0.051 Uiso 1 1 calc R U . . .
H22C H 0.5240 -0.0415 0.2685 0.051 Uiso 1 1 calc R U . . .
C23 C 0.61926(9) 0.5687(2) 0.03876(5) 0.0181(4) Uani 1 1 d . . . . .
H23A H 0.6545 0.5052 0.0454 0.022 Uiso 1 1 calc R U . . .
H23B H 0.5870 0.5104 0.0246 0.022 Uiso 1 1 calc R U . . .
C24 C 0.63541(10) 0.6916(2) 0.01549(5) 0.0195(4) Uani 1 1 d . . . . .
H24A H 0.6002 0.7543 0.0079 0.023 Uiso 1 1 calc R U . . .
H24B H 0.6677 0.7512 0.0292 0.023 Uiso 1 1 calc R U . . .
C25 C 0.65582(10) 0.6315(2) -0.01674(5) 0.0240(5) Uani 1 1 d . . . . .
H25A H 0.6908 0.5681 -0.0090 0.029 Uiso 1 1 calc R U . . .
H25B H 0.6234 0.5722 -0.0304 0.029 Uiso 1 1 calc R U . . .
C26 C 0.67253(11) 0.7516(3) -0.04026(6) 0.0326(6) Uani 1 1 d . . . . .
H26A H 0.6849 0.7077 -0.0602 0.049 Uiso 1 1 calc R U . . .
H26B H 0.7054 0.8093 -0.0271 0.049 Uiso 1 1 calc R U . . .
H26C H 0.6379 0.8137 -0.0484 0.049 Uiso 1 1 calc R U . . .
C27 C 0.65348(9) 0.7485(2) 0.10138(5) 0.0187(4) Uani 1 1 d . . . . .
H27A H 0.6556 0.8316 0.0860 0.022 Uiso 1 1 calc R U . . .
H27B H 0.6417 0.7857 0.1224 0.022 Uiso 1 1 calc R U . . .
C28 C 0.71646(9) 0.6794(2) 0.11189(5) 0.0195(5) Uani 1 1 d . . . . .
H28A H 0.7133 0.5873 0.1240 0.023 Uiso 1 1 calc R U . . .
H28B H 0.7313 0.6573 0.0907 0.023 Uiso 1 1 calc R U . . .
C29 C 0.76217(10) 0.7780(3) 0.13565(6) 0.0269(5) Uani 1 1 d . . . . .
H29A H 0.7458 0.8068 0.1559 0.032 Uiso 1 1 calc R U . . .
H29B H 0.7679 0.8666 0.1228 0.032 Uiso 1 1 calc R U . . .
C30 C 0.82364(10) 0.7043(3) 0.14864(6) 0.0343(6) Uani 1 1 d . . . . .
H30A H 0.8506 0.7713 0.1635 0.051 Uiso 1 1 calc R U . . .
H30B H 0.8406 0.6775 0.1288 0.051 Uiso 1 1 calc R U . . .
H30C H 0.8185 0.6177 0.1619 0.051 Uiso 1 1 calc R U . . .
C34 C 0.52958(9) 0.7415(2) 0.06461(5) 0.0174(4) Uani 1 1 d . . . . .
H34A H 0.5131 0.7680 0.0850 0.021 Uiso 1 1 calc R U . . .
H34B H 0.5430 0.8314 0.0551 0.021 Uiso 1 1 calc R U . . .
C35 C 0.47895(9) 0.6718(2) 0.03663(5) 0.0197(5) Uani 1 1 d . . . . .
H35A H 0.4931 0.6622 0.0147 0.024 Uiso 1 1 calc R U . . .
H35B H 0.4708 0.5737 0.0443 0.024 Uiso 1 1 calc R U . . .
C36 C 0.41998(9) 0.7596(2) 0.02955(6) 0.0232(5) Uani 1 1 d . . . . .
H36A H 0.3904 0.7090 0.0116 0.028 Uiso 1 1 calc R U . . .
H36B H 0.4042 0.7622 0.0510 0.028 Uiso 1 1 calc R U . . .
C37 C 0.42662(11) 0.9158(2) 0.01745(6) 0.0298(5) Uani 1 1 d . . . . .
H37A H 0.3878 0.9642 0.0135 0.045 Uiso 1 1 calc R U . . .
H37B H 0.4412 0.9146 -0.0041 0.045 Uiso 1 1 calc R U . . .
H37C H 0.4550 0.9678 0.0353 0.045 Uiso 1 1 calc R U . . .
O1 O 0.66486(6) 0.34304(15) 0.10397(3) 0.0167(3) Uani 1 1 d . . . . .
O2 O 0.62998(7) 0.14388(17) 0.07233(4) 0.0282(4) Uani 1 1 d . . . . .
O3 O 0.63305(6) 0.50770(14) 0.15847(3) 0.0155(3) Uani 1 1 d . . . . .
O4 O 0.56927(7) 0.69257(16) 0.16259(4) 0.0255(3) Uani 1 1 d . . . . .
O5 O 0.50264(6) 0.25866(16) 0.05035(3) 0.0230(3) Uani 1 1 d . . . . .
O6 O 0.45877(7) 0.51877(17) 0.12375(4) 0.0269(3) Uani 1 1 d . . . . .
P1 P 0.57811(2) 0.20014(6) 0.14934(2) 0.01431(12) Uani 1 1 d . . . . .
P2 P 0.59507(2) 0.62238(6) 0.07903(2) 0.01447(12) Uani 1 1 d . . . . .
Ru1 Ru 0.58006(2) 0.41084(2) 0.11288(2) 0.01305(6) Uani 1 1 d . . . . .

loop_
_atom_site_aniso_label
_atom_site_aniso_U_11
_atom_site_aniso_U_22
_atom_site_aniso_U_33
_atom_site_aniso_U_23
_atom_site_aniso_U_13
_atom_site_aniso_U_12
C1 0.0254(11) 0.0162(11) 0.0127(9) 0.0020(8) 0.0043(8) 0.0022(9)
C2 0.0266(12) 0.0225(13) 0.0236(11) 0.0011(9) 0.0069(9) 0.0075(9)
C3 0.0297(15) 0.0458(19) 0.115(3) -0.0269(18) 0.0324(16) -0.0030(13)
C4 0.0375(16) 0.097(3) 0.064(2) -0.0487(19) 0.0263(15) -0.0043(16)
C5 0.0233(11) 0.0164(11) 0.0149(10) 0.0017(8) 0.0073(8) -0.0022(9)
C6 0.0241(11) 0.0164(12) 0.0174(10) -0.0018(8) 0.0041(9) -0.0016(9)
C7 0.0254(12) 0.0237(13) 0.0197(11) -0.0045(9) 0.0000(9) -0.0011(9)
C8 0.0341(13) 0.0419(16) 0.0234(12) -0.0109(11) 0.0082(10) -0.0012(11)
C9 0.0213(11) 0.0139(11) 0.0191(11) 0.0047(8) 0.0092(9) 0.0026(9)
C10 0.0245(12) 0.0137(11) 0.0131(10) 0.0003(8) 0.0018(8) -0.0035(9)
C11 0.0212(11) 0.0163(11) 0.0172(10) -0.0005(8) 0.0031(8) -0.0011(9)
C12 0.0192(11) 0.0202(12) 0.0284(12) 0.0023(9) 0.0011(9) -0.0004(9)
C13 0.0201(11) 0.0298(13) 0.0344(13) -0.0082(10) 0.0065(10) -0.0058(10)
C14 0.0364(15) 0.0369(17) 0.0688(19) 0.0138(14) 0.0186(14) -0.0085(12)
C15 0.0203(11) 0.0134(11) 0.0156(10) 0.0021(8) 0.0036(8) 0.0025(8)
C16 0.0220(11) 0.0184(12) 0.0163(10) -0.0006(8) 0.0025(8) 0.0012(9)
C17 0.0232(11) 0.0220(12) 0.0214(11) 0.0006(9) 0.0005(9) 0.0023(9)
C18 0.0212(12) 0.0408(15) 0.0273(12) -0.0030(10) 0.0002(9) -0.0023(10)
C19 0.0219(11) 0.0172(12) 0.0151(10) -0.0015(8) 0.0037(8) -0.0017(9)
C20 0.0281(12) 0.0187(12) 0.0166(10) 0.0010(8) 0.0058(9) -0.0025(9)
C21 0.0263(12) 0.0292(14) 0.0184(11) 0.0010(9) 0.0067(9) -0.0051(10)
C22 0.0483(16) 0.0346(15) 0.0217(12) 0.0013(10) 0.0132(11) -0.0106(12)
C23 0.0219(11) 0.0161(11) 0.0164(10) -0.0001(8) 0.0043(8) -0.0003(9)
C24 0.0230(11) 0.0180(12) 0.0180(10) 0.0009(8) 0.0057(8) -0.0018(9)
C25 0.0268(12) 0.0243(13) 0.0226(11) 0.0019(9) 0.0087(9) 0.0018(10)
C26 0.0380(14) 0.0398(16) 0.0234(12) 0.0045(10) 0.0143(10) -0.0006(11)
C27 0.0237(11) 0.0165(12) 0.0159(10) -0.0010(8) 0.0044(8) -0.0029(9)
C28 0.0199(11) 0.0190(12) 0.0201(10) -0.0002(9) 0.0053(8) -0.0020(9)
C29 0.0254(12) 0.0272(13) 0.0270(12) 0.0011(10) 0.0032(9) -0.0073(10)
C30 0.0248(12) 0.0430(16) 0.0331(13) 0.0031(11) 0.0020(10) -0.0091(11)
C34 0.0213(11) 0.0145(11) 0.0166(10) -0.0001(8) 0.0045(8) 0.0004(8)
C35 0.0226(11) 0.0152(11) 0.0196(10) -0.0009(8) 0.0010(9) 0.0008(9)
C36 0.0216(11) 0.0206(12) 0.0254(11) -0.0049(9) -0.0001(9) 0.0018(9)
C37 0.0310(13) 0.0211(13) 0.0327(13) -0.0012(10) -0.0037(10) 0.0073(10)
O1 0.0189(7) 0.0161(8) 0.0158(7) -0.0002(6) 0.0054(6) 0.0011(6)
O2 0.0268(9) 0.0277(9) 0.0296(8) -0.0113(7) 0.0051(7) -0.0011(7)
O3 0.0180(7) 0.0141(8) 0.0140(7) -0.0021(6) 0.0025(5) -0.0005(6)
O4 0.0247(8) 0.0251(9) 0.0248(8) -0.0029(6) 0.0013(6) 0.0075(7)
O5 0.0256(8) 0.0228(9) 0.0177(7) -0.0038(6) -0.0020(6) -0.0038(7)
O6 0.0196(8) 0.0287(9) 0.0335(9) -0.0020(7) 0.0080(7) 0.0027(7)
P1 0.0167(3) 0.0130(3) 0.0133(2) -0.0001(2) 0.0033(2) 0.0001(2)
P2 0.0179(3) 0.0125(3) 0.0127(2) -0.0003(2) 0.0025(2) -0.0005(2)
Ru1 0.01535(9) 0.01202(10) 0.01172(9) -0.00029(6) 0.00274(6) -0.00004(6)

loop_
_atom_type_symbol
_atom_type_description
_atom_type_scat_dispersion_real
_atom_type_scat_dispersion_imag
_atom_type_scat_source
C C 0.0033 0.0016 'International Tables Vol C Tables 4.2.6.8 and 6.1.1.4'
O O 0.0106 0.0060 'International Tables Vol C Tables 4.2.6.8 and 6.1.1.4'
P P 0.1023 0.0942 'International Tables Vol C Tables 4.2.6.8 and 6.1.1.4'
Ru Ru -1.2594 0.8363 'International Tables Vol C Tables 4.2.6.8 and 6.1.1.4'
H H 0.0000 0.0000 'International Tables Vol C Tables 4.2.6.8 and 6.1.1.4'

loop_
_geom_angle_atom_site_label_1
_geom_angle_atom_site_label_2
_geom_angle_atom_site_label_3
_geom_angle
_geom_angle_site_symmetry_1
_geom_angle_site_symmetry_3
O2 C1 O1 124.71(19) . .
O2 C1 C2 120.07(18) . .
O1 C1 C2 115.18(17) . .
C4 C2 C3 111.8(2) . .
C4 C2 C1 111.70(19) . .
C3 C2 C1 114.58(19) . .
C4 C2 H2 106.0 . .
C3 C2 H2 106.0 . .
C1 C2 H2 106.0 . .
C2 C3 H3A 109.5 . .
C2 C3 H3B 109.5 . .
H3A C3 H3B 109.5 . .
C2 C3 H3C 109.5 . .
H3A C3 H3C 109.5 . .
H3B C3 H3C 109.5 . .
C2 C4 H4A 109.5 . .
C2 C4 H4B 109.5 . .
H4A C4 H4B 109.5 . .
C2 C4 H4C 109.5 . .
H4A C4 H4C 109.5 . .
H4B C4 H4C 109.5 . .
O4 C5 O3 126.00(18) . .
O4 C5 C6 118.76(18) . .
O3 C5 C6 115.24(17) . .
C7 C6 C8 112.01(18) . .
C7 C6 C5 114.07(17) . .
C8 C6 C5 109.50(17) . .
C7 C6 H6 107.0 . .
C8 C6 H6 107.0 . .
C5 C6 H6 107.0 . .
C6 C7 H7A 109.5 . .
C6 C7 H7B 109.5 . .
H7A C7 H7B 109.5 . .
C6 C7 H7C 109.5 . .
H7A C7 H7C 109.5 . .
H7B C7 H7C 109.5 . .
C6 C8 H8A 109.5 . .
C6 C8 H8B 109.5 . .
H8A C8 H8B 109.5 . .
C6 C8 H8C 109.5 . .
H8A C8 H8C 109.5 . .
H8B C8 H8C 109.5 . .
O5 C9 Ru1 173.12(18) . .
O6 C10 Ru1 174.12(17) . .
C12 C11 P1 113.89(14) . .
C12 C11 H11A 108.8 . .
P1 C11 H11A 108.8 . .
C12 C11 H11B 108.8 . .
P1 C11 H11B 108.8 . .
H11A C11 H11B 107.7 . .
C13 C12 C11 113.54(18) . .
C13 C12 H12A 108.9 . .
C11 C12 H12A 108.9 . .
C13 C12 H12B 108.9 . .
C11 C12 H12B 108.9 . .
H12A C12 H12B 107.7 . .
C14 C13 C12 113.20(19) . .
C14 C13 H13A 108.9 . .
C12 C13 H13A 108.9 . .
C14 C13 H13B 108.9 . .
C12 C13 H13B 108.9 . .
H13A C13 H13B 107.8 . .
C13 C14 H14A 109.5 . .
C13 C14 H14B 109.5 . .
H14A C14 H14B 109.5 . .
C13 C14 H14C 109.5 . .
H14A C14 H14C 109.5 . .
H14B C14 H14C 109.5 . .
C16 C15 P1 113.27(14) . .
C16 C15 H15A 108.9 . .
P1 C15 H15A 108.9 . .
C16 C15 H15B 108.9 . .
P1 C15 H15B 108.9 . .
H15A C15 H15B 107.7 . .
C17 C16 C15 113.40(17) . .
C17 C16 H16A 108.9 . .
C15 C16 H16A 108.9 . .
C17 C16 H16B 108.9 . .
C15 C16 H16B 108.9 . .
H16A C16 H16B 107.7 . .
C16 C17 C18 111.57(18) . .
C16 C17 H17A 109.3 . .
C18 C17 H17A 109.3 . .
C16 C17 H17B 109.3 . .
C18 C17 H17B 109.3 . .
H17A C17 H17B 108.0 . .
C17 C18 H18A 109.5 . .
C17 C18 H18B 109.5 . .
H18A C18 H18B 109.5 . .
C17 C18 H18C 109.5 . .
H18A C18 H18C 109.5 . .
H18B C18 H18C 109.5 . .
C20 C19 P1 116.38(14) . .
C20 C19 H19A 108.2 . .
P1 C19 H19A 108.2 . .
C20 C19 H19B 108.2 . .
P1 C19 H19B 108.2 . .
H19A C19 H19B 107.3 . .
C21 C20 C19 112.02(17) . .
C21 C20 H20A 109.2 . .
C19 C20 H20A 109.2 . .
C21 C20 H20B 109.2 . .
C19 C20 H20B 109.2 . .
H20A C20 H20B 107.9 . .
C22 C21 C20 113.64(19) . .
C22 C21 H21A 108.8 . .
C20 C21 H21A 108.8 . .
C22 C21 H21B 108.8 . .
C20 C21 H21B 108.8 . .
H21A C21 H21B 107.7 . .
C21 C22 H22A 109.5 . .
C21 C22 H22B 109.5 . .
H22A C22 H22B 109.5 . .
C21 C22 H22C 109.5 . .
H22A C22 H22C 109.5 . .
H22B C22 H22C 109.5 . .
C24 C23 P2 117.41(14) . .
C24 C23 H23A 107.9 . .
P2 C23 H23A 107.9 . .
C24 C23 H23B 107.9 . .
P2 C23 H23B 107.9 . .
H23A C23 H23B 107.2 . .
C25 C24 C23 111.91(17) . .
C25 C24 H24A 109.2 . .
C23 C24 H24A 109.2 . .
C25 C24 H24B 109.2 . .
C23 C24 H24B 109.2 . .
H24A C24 H24B 107.9 . .
C26 C25 C24 113.00(18) . .
C26 C25 H25A 109.0 . .
C24 C25 H25A 109.0 . .
C26 C25 H25B 109.0 . .
C24 C25 H25B 109.0 . .
H25A C25 H25B 107.8 . .
C25 C26 H26A 109.5 . .
C25 C26 H26B 109.5 . .
H26A C26 H26B 109.5 . .
C25 C26 H26C 109.5 . .
H26A C26 H26C 109.5 . .
H26B C26 H26C 109.5 . .
C28 C27 P2 113.85(14) . .
C28 C27 H27A 108.8 . .
P2 C27 H27A 108.8 . .
C28 C27 H27B 108.8 . .
P2 C27 H27B 108.8 . .
H27A C27 H27B 107.7 . .
C29 C28 C27 112.99(17) . .
C29 C28 H28A 109.0 . .
C27 C28 H28A 109.0 . .
C29 C28 H28B 109.0 . .
C27 C28 H28B 109.0 . .
H28A C28 H28B 107.8 . .
C28 C29 C30 113.06(19) . .
C28 C29 H29A 109.0 . .
C30 C29 H29A 109.0 . .
C28 C29 H29B 109.0 . .
C30 C29 H29B 109.0 . .
H29A C29 H29B 107.8 . .
C29 C30 H30A 109.5 . .
C29 C30 H30B 109.5 . .
H30A C30 H30B 109.5 . .
C29 C30 H30C 109.5 . .
H30A C30 H30C 109.5 . .
H30B C30 H30C 109.5 . .
C35 C34 P2 113.79(14) . .
C35 C34 H34A 108.8 . .
P2 C34 H34A 108.8 . .
C35 C34 H34B 108.8 . .
P2 C34 H34B 108.8 . .
H34A C34 H34B 107.7 . .
C36 C35 C34 113.53(17) . .
C36 C35 H35A 108.9 . .
C34 C35 H35A 108.9 . .
C36 C35 H35B 108.9 . .
C34 C35 H35B 108.9 . .
H35A C35 H35B 107.7 . .
C37 C36 C35 114.13(18) . .
C37 C36 H36A 108.7 . .
C35 C36 H36A 108.7 . .
C37 C36 H36B 108.7 . .
C35 C36 H36B 108.7 . .
H36A C36 H36B 107.6 . .
C36 C37 H37A 109.5 . .
C36 C37 H37B 109.5 . .
H37A C37 H37B 109.5 . .
C36 C37 H37C 109.5 . .
H37A C37 H37C 109.5 . .
H37B C37 H37C 109.5 . .
C1 O1 Ru1 122.79(13) . .
C5 O3 Ru1 123.07(12) . .
C15 P1 C11 102.87(9) . .
C15 P1 C19 104.20(9) . .
C11 P1 C19 104.92(9) . .
C15 P1 Ru1 114.71(7) . .
C11 P1 Ru1 116.66(7) . .
C19 P1 Ru1 112.15(7) . .
C34 P2 C27 103.15(9) . .
C34 P2 C23 105.37(9) . .
C27 P2 C23 105.07(9) . .
C34 P2 Ru1 116.65(7) . .
C27 P2 Ru1 114.65(7) . .
C23 P2 Ru1 110.86(7) . .
C9 Ru1 C10 87.65(8) . .
C9 Ru1 O1 94.51(7) . .
C10 Ru1 O1 176.70(7) . .
C9 Ru1 O3 176.19(7) . .
C10 Ru1 O3 94.44(7) . .
O1 Ru1 O3 83.55(5) . .
C9 Ru1 P1 91.48(6) . .
C10 Ru1 P1 92.87(6) . .
O1 Ru1 P1 89.57(4) . .
O3 Ru1 P1 85.23(4) . .
C9 Ru1 P2 92.90(6) . .
C10 Ru1 P2 92.70(6) . .
O1 Ru1 P2 84.70(4) . .
O3 Ru1 P2 90.20(4) . .
P1 Ru1 P2 173.041(18) . .

loop_
_geom_bond_atom_site_label_1
_geom_bond_atom_site_label_2
_geom_bond_distance
_geom_bond_site_symmetry_2
C1 O2 1.231(2) .
C1 O1 1.290(2) .
C1 C2 1.522(3) .
C2 C4 1.497(3) .
C2 C3 1.500(3) .
C2 H2 0.9800 .
C3 H3A 0.9600 .
C3 H3B 0.9600 .
C3 H3C 0.9600 .
C4 H4A 0.9600 .
C4 H4B 0.9600 .
C4 H4C 0.9600 .
C5 O4 1.230(2) .
C5 O3 1.280(2) .
C5 C6 1.539(3) .
C6 C7 1.516(3) .
C6 C8 1.520(3) .
C6 H6 0.9800 .
C7 H7A 0.9600 .
C7 H7B 0.9600 .
C7 H7C 0.9600 .
C8 H8A 0.9600 .
C8 H8B 0.9600 .
C8 H8C 0.9600 .
C9 O5 1.144(2) .
C9 Ru1 1.866(2) .
C10 O6 1.141(2) .
C10 Ru1 1.873(2) .
C11 C12 1.527(3) .
C11 P1 1.823(2) .
C11 H11A 0.9700 .
C11 H11B 0.9700 .
C12 C13 1.519(3) .
C12 H12A 0.9700 .
C12 H12B 0.9700 .
C13 C14 1.509(3) .
C13 H13A 0.9700 .
C13 H13B 0.9700 .
C14 H14A 0.9600 .
C14 H14B 0.9600 .
C14 H14C 0.9600 .
C15 C16 1.527(3) .
C15 P1 1.8223(19) .
C15 H15A 0.9700 .
C15 H15B 0.9700 .
C16 C17 1.512(3) .
C16 H16A 0.9700 .
C16 H16B 0.9700 .
C17 C18 1.527(3) .
C17 H17A 0.9700 .
C17 H17B 0.9700 .
C18 H18A 0.9600 .
C18 H18B 0.9600 .
C18 H18C 0.9600 .
C19 C20 1.529(3) .
C19 P1 1.8249(19) .
C19 H19A 0.9700 .
C19 H19B 0.9700 .
C20 C21 1.522(3) .
C20 H20A 0.9700 .
C20 H20B 0.9700 .
C21 C22 1.519(3) .
C21 H21A 0.9700 .
C21 H21B 0.9700 .
C22 H22A 0.9600 .
C22 H22B 0.9600 .
C22 H22C 0.9600 .
C23 C24 1.527(3) .
C23 P2 1.824(2) .
C23 H23A 0.9700 .
C23 H23B 0.9700 .
C24 C25 1.520(3) .
C24 H24A 0.9700 .
C24 H24B 0.9700 .
C25 C26 1.519(3) .
C25 H25A 0.9700 .
C25 H25B 0.9700 .
C26 H26A 0.9600 .
C26 H26B 0.9600 .
C26 H26C 0.9600 .
C27 C28 1.524(3) .
C27 P2 1.819(2) .
C27 H27A 0.9700 .
C27 H27B 0.9700 .
C28 C29 1.519(3) .
C28 H28A 0.9700 .
C28 H28B 0.9700 .
C29 C30 1.523(3) .
C29 H29A 0.9700 .
C29 H29B 0.9700 .
C30 H30A 0.9600 .
C30 H30B 0.9600 .
C30 H30C 0.9600 .
C34 C35 1.534(3) .
C34 P2 1.818(2) .
C34 H34A 0.9700 .
C34 H34B 0.9700 .
C35 C36 1.522(3) .
C35 H35A 0.9700 .
C35 H35B 0.9700 .
C36 C37 1.513(3) .
C36 H36A 0.9700 .
C36 H36B 0.9700 .
C37 H37A 0.9600 .
C37 H37B 0.9600 .
C37 H37C 0.9600 .
O1 Ru1 2.1010(13) .
O3 Ru1 2.1037(12) .
P1 Ru1 2.3856(5) .
P2 Ru1 2.3910(5) .

loop_
_geom_torsion_atom_site_label_1
_geom_torsion_atom_site_label_2
_geom_torsion_atom_site_label_3
_geom_torsion_atom_site_label_4
_geom_torsion
_geom_torsion_site_symmetry_1
_geom_torsion_site_symmetry_2
_geom_torsion_site_symmetry_3
_geom_torsion_site_symmetry_4
O2 C1 C2 C4 30.0(3) . . . .
O1 C1 C2 C4 -152.2(2) . . . .
O2 C1 C2 C3 158.4(2) . . . .
O1 C1 C2 C3 -23.9(3) . . . .
O4 C5 C6 C7 -179.70(19) . . . .
O3 C5 C6 C7 -0.6(3) . . . .
O4 C5 C6 C8 53.9(3) . . . .
O3 C5 C6 C8 -127.0(2) . . . .
P1 C11 C12 C13 -167.57(15) . . . .
C11 C12 C13 C14 68.5(3) . . . .
P1 C15 C16 C17 -177.49(14) . . . .
C15 C16 C17 C18 -179.52(17) . . . .
P1 C19 C20 C21 -166.66(14) . . . .
C19 C20 C21 C22 -173.57(18) . . . .
P2 C23 C24 C25 178.99(14) . . . .
C23 C24 C25 C26 -179.66(18) . . . .
P2 C27 C28 C29 -170.55(14) . . . .
C27 C28 C29 C30 175.26(18) . . . .
P2 C34 C35 C36 169.47(15) . . . .
C34 C35 C36 C37 58.3(2) . . . .
O2 C1 O1 Ru1 -2.3(3) . . . .
C2 C1 O1 Ru1 -179.95(12) . . . .
O4 C5 O3 Ru1 -2.1(3) . . . .
C6 C5 O3 Ru1 178.91(12) . . . .
C16 C15 P1 C11 -170.96(14) . . . .
C16 C15 P1 C19 -61.67(16) . . . .
C16 C15 P1 Ru1 61.32(15) . . . .
C12 C11 P1 C15 166.23(15) . . . .
C12 C11 P1 C19 57.49(17) . . . .
C12 C11 P1 Ru1 -67.29(16) . . . .
C20 C19 P1 C15 -50.30(17) . . . .
C20 C19 P1 C11 57.47(17) . . . .
C20 C19 P1 Ru1 -174.95(13) . . . .
C35 C34 P2 C27 164.55(15) . . . .
C35 C34 P2 C23 54.61(17) . . . .
C35 C34 P2 Ru1 -68.83(15) . . . .
C28 C27 P2 C34 -172.13(14) . . . .
C28 C27 P2 C23 -61.97(16) . . . .
C28 C27 P2 Ru1 59.99(16) . . . .
C24 C23 P2 C34 57.41(17) . . . .
C24 C23 P2 C27 -51.16(17) . . . .
C24 C23 P2 Ru1 -175.54(13) . . . .
